data_7244179
loop_
_publ_author_name
'Vaganova, Tamara A.'
'Benassi, Enrico'
'Gatilov, Yurij V.'
'Chuikov, Igor P.'
'Pishchur, Denis P.'
'Malykhin, Evgenij V.'

_publ_section_title
;
 Polyhalogenated aminobenzonitriles vs. their co-crystals with 18-crown-6:
 amino group position as a tool to control crystal packing and solid-state
 fluorescence
;
_journal_issue 5
_journal_name_full CrystEngComm
_journal_page_first 987
_journal_page_last 1001
_journal_paper_doi 10.1039/D1CE01469B
_journal_volume 24
_journal_year 2022
_chemical_formula_moiety '2(C7 H3 F3 N2), C12 H24 O6'
_chemical_formula_sum 'C26 H30 F6 N4 O6'
_chemical_formula_weight 608.54
_chemical_melting_point 403
_chemical_name_systematic
;
4-amino-2,3,5-trifluorobenzonitrile 18-crown-6 associate 2:1
;
_space_group_crystal_system monoclinic
_space_group_IT_number 15
_space_group_name_Hall '-C 2yc'
_space_group_name_H-M_alt 'C 1 2/c 1'
_atom_sites_solution_hydrogens geom
_atom_sites_solution_primary direct
_atom_sites_solution_secondary difmap
_audit_creation_method SHELXL-2018/3
_audit_update_record
;
2021-10-27 deposited with the CCDC.	2021-12-20 downloaded from the CCDC.
;
_cell_angle_alpha 90
_cell_angle_beta 90.333(3)
_cell_angle_gamma 90
_cell_formula_units_Z 8
_cell_length_a 14.4590(6)
_cell_length_b 11.6131(6)
_cell_length_c 34.7535(15)
_cell_measurement_reflns_used 9383
_cell_measurement_temperature 296(2)
_cell_measurement_theta_max 22.91
_cell_measurement_theta_min 2.25
_cell_volume 5835.5(5)
_computing_cell_refinement 'Bruker SAINT'
_computing_data_collection 'Bruker APEX2'
_computing_data_reduction 'Bruker SAINT'
_computing_molecular_graphics 'Bruker SHELXTL'
_computing_publication_material 'Bruker SHELXTL'
_computing_structure_refinement 'SHELXL-2018/3 (Sheldrick, 2018)'
_computing_structure_solution 'SHELXS-97 (Sheldrick, 2008)'
_diffrn_ambient_temperature 296(2)
_diffrn_measured_fraction_theta_full 0.992
_diffrn_measured_fraction_theta_max 0.980
_diffrn_measurement_device_type 'Bruker APEX-II CCD'
_diffrn_measurement_method '\f and \w scans'
_diffrn_radiation_type MoK\a
_diffrn_radiation_wavelength 0.71073
_diffrn_reflns_av_R_equivalents 0.0586
_diffrn_reflns_av_unetI/netI 0.0422
_diffrn_reflns_Laue_measured_fraction_full 0.992
_diffrn_reflns_Laue_measured_fraction_max 0.980
_diffrn_reflns_limit_h_max 17
_diffrn_reflns_limit_h_min -17
_diffrn_reflns_limit_k_max 14
_diffrn_reflns_limit_k_min -10
_diffrn_reflns_limit_l_max 41
_diffrn_reflns_limit_l_min -42
_diffrn_reflns_number 24213
_diffrn_reflns_point_group_measured_fraction_full 0.992
_diffrn_reflns_point_group_measured_fraction_max 0.980
_diffrn_reflns_theta_full 25.242
_diffrn_reflns_theta_max 25.788
_diffrn_reflns_theta_min 1.172
_diffrn_source 'sealed tube'
_exptl_absorpt_coefficient_mu 0.123
_exptl_absorpt_correction_T_max 0.9538
_exptl_absorpt_correction_T_min 0.8960
_exptl_absorpt_correction_type multi-scan
_exptl_absorpt_process_details SADABS-2008/1
_exptl_crystal_colour colourless
_exptl_crystal_density_diffrn 1.385
_exptl_crystal_description needle
_exptl_crystal_F_000 2528
_exptl_crystal_size_max 0.590
_exptl_crystal_size_mid 0.110
_exptl_crystal_size_min 0.060
_refine_diff_density_max 0.560
_refine_diff_density_min -0.391
_refine_diff_density_rms 0.067
_refine_ls_extinction_method none
_refine_ls_goodness_of_fit_ref 0.954
_refine_ls_hydrogen_treatment constr
_refine_ls_matrix_type full
_refine_ls_number_parameters 385
_refine_ls_number_reflns 5505
_refine_ls_number_restraints 673
_refine_ls_restrained_S_all 0.925
_refine_ls_R_factor_all 0.1175
_refine_ls_R_factor_gt 0.0882
_refine_ls_shift/su_max 0.003
_refine_ls_shift/su_mean 0.001
_refine_ls_structure_factor_coef Fsqd
_refine_ls_weighting_details 'w=1/[\s^2^(Fo^2^)+(0.1989P)^2^+7.6800P] where P=(Fo^2^+2Fc^2^)/3'
_refine_ls_weighting_scheme calc
_refine_ls_wR_factor_gt 0.2544
_refine_ls_wR_factor_ref 0.2939
_reflns_Friedel_coverage 0.000
_reflns_number_gt 3834
_reflns_number_total 5505
_reflns_threshold_expression 'I > 2\s(I)'
_cod_data_source_file d1ce01469b2.cif
_cod_data_source_block 2Ccr-m27
_cod_depositor_comments 'Adding full bibliography for 7244175--7244182.cif.'
_cod_original_sg_symbol_H-M 'C 2/c'
_cod_database_code 7244179
_shelx_shelxl_version_number 2018/3
_shelx_space_group_comment
;
The symmetry employed for this shelxl refinement is uniquely defined
by the following loop, which should always be used as a source of
symmetry information in preference to the above space-group names.
They are only intended as comments.
;
_shelx_estimated_absorpt_t_min 0.931
_shelx_estimated_absorpt_t_max 0.993

loop_
_space_group_symop_operation_xyz
'x, y, z'
'-x, y, -z+1/2'
'x+1/2, y+1/2, z'
'-x+1/2, y+1/2, -z+1/2'
'-x, -y, -z'
'x, -y, z-1/2'
'-x+1/2, -y+1/2, -z'
'x+1/2, -y+1/2, z-1/2'

loop_
_atom_site_label
_atom_site_type_symbol
_atom_site_fract_x
_atom_site_fract_y
_atom_site_fract_z
_atom_site_U_iso_or_equiv
_atom_site_adp_type
_atom_site_occupancy
_atom_site_site_symmetry_order
_atom_site_calc_flag
_atom_site_refinement_flags_posn
_atom_site_refinement_flags_adp
_atom_site_refinement_flags_occupancy
_atom_site_disorder_assembly
_atom_site_disorder_group
N1 N 0.9755(3) 0.7743(4) 0.08908(11) 0.0729(11) Uani 1 1 d . . . . .
H2 H 0.923514 0.760595 0.100039 0.087 Uiso 1 1 calc R U . . .
H1 H 1.026191 0.769591 0.102078 0.087 Uiso 1 1 calc R U . . .
F1 F 1.1479(3) 0.8764(4) -0.02005(11) 0.1075(12) Uani 1 1 d . U . . .
C1 C 0.9883(4) 0.8634(4) -0.02748(13) 0.0650(12) Uani 1 1 d . U . . .
F2 F 1.1395(2) 0.8216(4) 0.05455(10) 0.1005(11) Uani 1 1 d . U . . .
N2 N 1.0014(5) 0.9128(5) -0.09931(16) 0.1106(19) Uani 1 1 d . U . . .
C2 C 1.0657(4) 0.8561(4) -0.00495(14) 0.0663(12) Uani 1 1 d . U . . .
C3 C 1.0617(3) 0.8271(4) 0.03321(13) 0.0629(11) Uani 1 1 d . U . . .
F3 F 0.8174(2) 0.7923(4) 0.04421(11) 0.1006(11) Uani 1 1 d . U . . .
C4 C 0.9777(3) 0.8030(3) 0.05157(12) 0.0595(11) Uani 1 1 d . U . . .
C5 C 0.9011(3) 0.8131(4) 0.02785(14) 0.0641(11) Uani 1 1 d . U . . .
C6 C 0.9034(4) 0.8415(4) -0.00987(16) 0.0743(13) Uani 1 1 d . U . . .
H6 H 0.848737 0.846304 -0.024041 0.089 Uiso 1 1 calc R U . . .
C7 C 0.9945(5) 0.8919(5) -0.06726(15) 0.0814(15) Uani 1 1 d . U . . .
N3 N 1.0039(3) 0.5587(3) 0.16669(12) 0.0725(11) Uani 1 1 d . U . A 1
H4 H 0.988422 0.626641 0.174104 0.087 Uiso 1 1 calc R U . A 1
H3 H 1.040243 0.550205 0.147399 0.087 Uiso 1 1 calc R U . A 1
N4 N 0.8414(4) 0.0912(4) 0.25806(18) 0.1002(17) Uani 1 1 d . U . A 1
F5 F 0.8916(3) 0.5819(2) 0.22935(10) 0.0879(10) Uani 1 1 d . U . A 1
F6 F 1.0510(3) 0.3424(3) 0.14417(10) 0.0933(10) Uani 1 1 d . U . A 1
C8 C 0.9010(3) 0.2710(4) 0.22305(13) 0.0598(10) Uani 1 1 d . U . A 1
C9 C 0.8776(3) 0.3807(4) 0.23471(12) 0.0599(11) Uani 1 1 d . U . A 1
H13A H 0.837474 0.390534 0.255274 0.072 Uiso 0.225(10) 1 calc R U P B 1
C10 C 0.9126(3) 0.4750(4) 0.21640(12) 0.0575(10) Uani 1 1 d . U . A 1
C11 C 0.9718(3) 0.4676(4) 0.18488(12) 0.0581(10) Uani 1 1 d . U . A 1
C12 C 0.9922(3) 0.3531(4) 0.17379(12) 0.0553(10) Uani 1 1 d . U . A 1
C13 C 0.9594(3) 0.2596(4) 0.19173(14) 0.0646(11) Uani 0.9 1 d . U P A 1
H13 H 0.975789 0.186662 0.183133 0.077 Uiso 0.775(10) 1 calc R U P B 1
C14 C 0.8663(4) 0.1725(4) 0.24366(16) 0.0739(13) Uani 1 1 d . U . A 1
F4 F 0.8254(3) 0.3924(3) 0.26449(12) 0.0868(16) Uani 0.775(10) 1 d . U P B 2
C13A C 0.9594(3) 0.2596(4) 0.19173(14) 0.0646(11) Uani 0.1 1 d D U P B 2
F4A F 0.9766(12) 0.1579(12) 0.1845(5) 0.094(6) Uiso 0.225(10) 1 d D U P B 2
O1 O 0.9582(3) 0.8130(3) 0.18069(10) 0.0786(10) Uani 1 1 d D U . . .
O2 O 0.8117(3) 0.7153(4) 0.13921(11) 0.0874(11) Uani 1 1 d D U . . .
O3 O 0.8392(5) 0.5230(7) 0.0937(2) 0.169(3) Uani 1 1 d D U . . .
O4 O 1.0142(5) 0.5023(5) 0.0603(2) 0.149(2) Uani 1 1 d D U . . .
O5 O 1.1613(4) 0.5709(4) 0.10674(16) 0.1170(16) Uani 1 1 d D U . . .
O6 O 1.1389(3) 0.7702(4) 0.15241(12) 0.0881(11) Uani 1 1 d D U . . .
C15 C 0.8728(5) 0.8724(5) 0.17371(17) 0.0897(16) Uani 1 1 d D U . . .
H15A H 0.876951 0.916270 0.150039 0.108 Uiso 1 1 calc R U . . .
H15B H 0.860651 0.925519 0.194616 0.108 Uiso 1 1 calc R U . . .
C16 C 0.7979(4) 0.7888(6) 0.17073(17) 0.0934(17) Uani 1 1 d D U . . .
H16A H 0.795083 0.743738 0.194189 0.112 Uiso 1 1 calc R U . . .
H16B H 0.739468 0.828955 0.167681 0.112 Uiso 1 1 calc R U . . .
C17 C 0.7477(4) 0.6240(6) 0.1372(2) 0.1001(19) Uani 1 1 d D U . . .
H17A H 0.685823 0.655889 0.135336 0.120 Uiso 1 1 calc R U . . .
H17B H 0.751296 0.580235 0.160970 0.120 Uiso 1 1 calc R U . . .
C18 C 0.7617(6) 0.5484(8) 0.1060(3) 0.136(3) Uani 1 1 d D U . . .
H18A H 0.731696 0.476511 0.112666 0.163 Uiso 1 1 calc R U . . .
H18B H 0.727363 0.580109 0.084380 0.163 Uiso 1 1 calc R U . . .
C19 C 0.8544(7) 0.4750(9) 0.0588(3) 0.163(4) Uani 1 1 d D U . . .
H19A H 0.842989 0.533044 0.039282 0.195 Uiso 1 1 calc R U . . .
H19B H 0.809511 0.414018 0.054939 0.195 Uiso 1 1 calc R U . . .
C20 C 0.9433(8) 0.4291(10) 0.0529(4) 0.177(4) Uani 1 1 d D U . . .
H20A H 0.950584 0.361728 0.069190 0.213 Uiso 1 1 calc R U . . .
H20B H 0.947596 0.403629 0.026415 0.213 Uiso 1 1 calc R U . . .
C21 C 1.0983(7) 0.4485(7) 0.0605(2) 0.143(3) Uani 1 1 d D U . . .
H21A H 1.109106 0.414142 0.035500 0.171 Uiso 1 1 calc R U . . .
H21B H 1.097800 0.387150 0.079457 0.171 Uiso 1 1 calc R U . . .
C22 C 1.1715(6) 0.5267(8) 0.0693(3) 0.149(3) Uani 1 1 d D U . . .
H22A H 1.230461 0.487268 0.067332 0.179 Uiso 1 1 calc R U . . .
H22B H 1.171094 0.589521 0.050908 0.179 Uiso 1 1 calc R U . . .
C23 C 1.2345(5) 0.6462(7) 0.1165(3) 0.123(2) Uani 1 1 d D U . . .
H23A H 1.239331 0.706380 0.097302 0.148 Uiso 1 1 calc R U . . .
H23B H 1.292377 0.603945 0.117072 0.148 Uiso 1 1 calc R U . . .
C24 C 1.2174(5) 0.6980(8) 0.1547(2) 0.121(2) Uani 1 1 d D U . . .
H24A H 1.207064 0.637759 0.173502 0.145 Uiso 1 1 calc R U . . .
H24B H 1.270860 0.742404 0.162751 0.145 Uiso 1 1 calc R U . . .
C25 C 1.1192(5) 0.8250(6) 0.18818(18) 0.1017(19) Uani 1 1 d D U . . .
H25A H 1.169723 0.875825 0.195235 0.122 Uiso 1 1 calc R U . . .
H25B H 1.112868 0.767384 0.208201 0.122 Uiso 1 1 calc R U . . .
C26 C 1.0332(5) 0.8915(5) 0.18484(19) 0.0969(17) Uani 1 1 d D U . . .
H26A H 1.024697 0.938399 0.207634 0.116 Uiso 1 1 calc R U . . .
H26B H 1.035992 0.942015 0.162654 0.116 Uiso 1 1 calc R U . . .

loop_
_atom_site_aniso_label
_atom_site_aniso_U_11
_atom_site_aniso_U_22
_atom_site_aniso_U_33
_atom_site_aniso_U_23
_atom_site_aniso_U_13
_atom_site_aniso_U_12
N1 0.087(3) 0.073(2) 0.058(2) 0.0043(18) 0.013(2) -0.013(2)
F1 0.085(2) 0.137(3) 0.101(2) 0.016(2) 0.0325(19) -0.021(2)
C1 0.089(3) 0.048(2) 0.058(2) -0.0005(18) 0.009(2) -0.007(2)
F2 0.076(2) 0.133(3) 0.093(2) 0.021(2) -0.0073(17) -0.0273(19)
N2 0.156(6) 0.099(4) 0.077(3) 0.012(3) 0.009(3) -0.007(4)
C2 0.073(3) 0.054(2) 0.073(3) -0.001(2) 0.019(2) -0.011(2)
C3 0.068(3) 0.057(2) 0.064(2) 0.0024(19) 0.007(2) -0.014(2)
F3 0.0667(18) 0.131(3) 0.104(2) 0.021(2) 0.0210(17) 0.0037(18)
C4 0.077(3) 0.0417(19) 0.060(2) -0.0029(17) 0.014(2) -0.0054(19)
C5 0.062(3) 0.059(2) 0.072(3) 0.008(2) 0.016(2) 0.007(2)
C6 0.080(3) 0.064(3) 0.079(3) -0.001(2) 0.006(3) 0.003(2)
C7 0.112(4) 0.070(3) 0.062(3) 0.001(2) 0.013(3) -0.010(3)
N3 0.088(3) 0.056(2) 0.073(2) 0.0122(18) 0.021(2) 0.0010(19)
N4 0.104(4) 0.076(3) 0.121(4) 0.034(3) 0.015(3) -0.004(3)
F5 0.107(2) 0.0662(17) 0.091(2) -0.0010(14) 0.0271(18) 0.0074(16)
F6 0.106(2) 0.0803(19) 0.094(2) 0.0073(16) 0.0403(19) 0.0167(17)
C8 0.057(2) 0.063(3) 0.060(2) 0.0159(19) -0.0126(19) -0.0063(19)
C9 0.066(3) 0.068(3) 0.046(2) 0.0122(18) -0.0038(19) -0.002(2)
C10 0.062(2) 0.054(2) 0.056(2) 0.0033(18) -0.0021(18) 0.0009(19)
C11 0.060(2) 0.056(2) 0.059(2) 0.0101(18) -0.0017(19) -0.0040(19)
C12 0.053(2) 0.059(2) 0.054(2) 0.0049(18) 0.0002(18) 0.0034(18)
C13 0.068(3) 0.054(2) 0.072(3) 0.009(2) -0.011(2) 0.004(2)
C14 0.069(3) 0.067(3) 0.086(3) 0.020(3) -0.005(3) -0.002(2)
F4 0.101(3) 0.081(3) 0.079(3) 0.0171(19) 0.035(2) 0.007(2)
C13A 0.068(3) 0.054(2) 0.072(3) 0.009(2) -0.011(2) 0.004(2)
O1 0.106(3) 0.0544(17) 0.075(2) -0.0085(15) -0.0026(19) -0.0066(17)
O2 0.075(2) 0.105(3) 0.083(2) -0.014(2) 0.0236(19) -0.0073(19)
O3 0.138(5) 0.183(6) 0.188(6) -0.100(5) 0.048(4) -0.061(4)
O4 0.167(5) 0.111(4) 0.171(5) -0.066(4) 0.063(4) -0.024(4)
O5 0.104(3) 0.102(3) 0.146(4) 0.004(3) 0.058(3) 0.007(2)
O6 0.076(2) 0.095(3) 0.093(2) 0.006(2) -0.0219(19) -0.0191(19)
C15 0.118(4) 0.069(3) 0.082(3) -0.021(3) 0.008(3) 0.025(3)
C16 0.092(4) 0.100(4) 0.089(4) -0.009(3) 0.031(3) 0.023(3)
C17 0.061(3) 0.130(5) 0.109(4) -0.009(4) 0.015(3) -0.022(3)
C18 0.113(5) 0.147(7) 0.149(7) -0.034(5) 0.029(5) -0.055(5)
C19 0.168(7) 0.149(8) 0.172(8) -0.090(7) 0.027(7) -0.067(6)
C20 0.208(8) 0.146(8) 0.179(9) -0.101(7) 0.036(8) -0.042(7)
C21 0.211(7) 0.094(5) 0.124(5) -0.030(4) 0.088(6) 0.014(5)
C22 0.166(7) 0.106(5) 0.176(7) -0.014(5) 0.112(6) 0.016(5)
C23 0.057(3) 0.139(6) 0.174(6) 0.032(5) 0.023(4) 0.019(3)
C24 0.067(4) 0.156(6) 0.140(6) 0.024(5) -0.023(4) -0.012(4)
C25 0.115(4) 0.098(4) 0.091(4) -0.007(3) -0.039(3) -0.040(3)
C26 0.138(5) 0.064(3) 0.088(4) -0.014(3) -0.017(4) -0.025(3)

loop_
_atom_type_symbol
_atom_type_description
_atom_type_scat_dispersion_real
_atom_type_scat_dispersion_imag
_atom_type_scat_source
C C 0.0033 0.0016 'International Tables Vol C Tables 4.2.6.8 and 6.1.1.4'
H H 0.0000 0.0000 'International Tables Vol C Tables 4.2.6.8 and 6.1.1.4'
N N 0.0061 0.0033 'International Tables Vol C Tables 4.2.6.8 and 6.1.1.4'
O O 0.0106 0.0060 'International Tables Vol C Tables 4.2.6.8 and 6.1.1.4'
F F 0.0171 0.0103 'International Tables Vol C Tables 4.2.6.8 and 6.1.1.4'

loop_
_geom_angle_atom_site_label_1
_geom_angle_atom_site_label_2
_geom_angle_atom_site_label_3
_geom_angle
_geom_angle_site_symmetry_1
_geom_angle_site_symmetry_3
_geom_angle_publ_flag
C4 N1 H2 120.0 . . ?
C4 N1 H1 120.0 . . ?
H2 N1 H1 120.0 . . ?
C2 C1 C6 117.1(4) . . ?
C2 C1 C7 121.1(5) . . ?
C6 C1 C7 121.8(5) . . ?
F1 C2 C1 119.8(4) . . ?
F1 C2 C3 118.0(5) . . ?
C1 C2 C3 122.2(4) . . ?
F2 C3 C2 120.4(4) . . ?
F2 C3 C4 117.6(4) . . ?
C2 C3 C4 122.0(5) . . ?
N1 C4 C5 125.1(4) . . ?
N1 C4 C3 121.0(5) . . ?
C5 C4 C3 113.9(4) . . ?
C6 C5 F3 118.4(5) . . ?
C6 C5 C4 125.1(5) . . ?
F3 C5 C4 116.5(4) . . ?
C5 C6 C1 119.7(5) . . ?
C5 C6 H6 120.2 . . ?
C1 C6 H6 120.2 . . ?
N2 C7 C1 178.1(7) . . ?
C11 N3 H4 120.0 . . ?
C11 N3 H3 120.0 . . ?
H4 N3 H3 120.0 . . ?
C9 C8 C13 118.0(4) . . ?
C9 C8 C14 120.0(4) . . ?
C13 C8 C14 121.9(4) . . ?
C10 C9 C8 120.8(4) . . ?
C10 C9 H13A 119.6 . . ?
C8 C9 H13A 119.6 . . ?
F5 C10 C9 119.7(4) . . ?
F5 C10 C11 117.1(4) . . ?
C9 C10 C11 123.1(4) . . ?
N3 C11 C10 123.1(4) . . ?
N3 C11 C12 123.3(4) . . ?
C10 C11 C12 113.6(4) . . ?
C13 C12 F6 120.6(4) . . ?
C13 C12 C11 124.0(4) . . ?
F6 C12 C11 115.3(4) . . ?
C12 C13 C8 120.4(4) . . ?
C12 C13 H13 119.8 . . ?
C8 C13 H13 119.8 . . ?
N4 C14 C8 175.8(7) . . ?
C26 O1 C15 111.3(4) . . ?
C16 O2 C17 113.6(4) . . ?
C18 O3 C19 124.0(9) . . ?
C20 O4 C21 112.7(8) . . ?
C22 O5 C23 111.4(6) . . ?
C24 O6 C25 112.4(5) . . ?
O1 C15 C16 109.3(5) . . ?
O1 C15 H15A 109.8 . . ?
C16 C15 H15A 109.8 . . ?
O1 C15 H15B 109.8 . . ?
C16 C15 H15B 109.8 . . ?
H15A C15 H15B 108.3 . . ?
O2 C16 C15 110.6(4) . . ?
O2 C16 H16A 109.5 . . ?
C15 C16 H16A 109.5 . . ?
O2 C16 H16B 109.5 . . ?
C15 C16 H16B 109.5 . . ?
H16A C16 H16B 108.1 . . ?
O2 C17 C18 114.1(5) . . ?
O2 C17 H17A 108.7 . . ?
C18 C17 H17A 108.7 . . ?
O2 C17 H17B 108.7 . . ?
C18 C17 H17B 108.7 . . ?
H17A C17 H17B 107.6 . . ?
O3 C18 C17 123.2(8) . . ?
O3 C18 H18A 106.5 . . ?
C17 C18 H18A 106.5 . . ?
O3 C18 H18B 106.5 . . ?
C17 C18 H18B 106.5 . . ?
H18A C18 H18B 106.5 . . ?
O3 C19 C20 116.1(10) . . ?
O3 C19 H19A 108.3 . . ?
C20 C19 H19A 108.3 . . ?
O3 C19 H19B 108.3 . . ?
C20 C19 H19B 108.3 . . ?
H19A C19 H19B 107.4 . . ?
O4 C20 C19 115.2(8) . . ?
O4 C20 H20A 108.5 . . ?
C19 C20 H20A 108.5 . . ?
O4 C20 H20B 108.5 . . ?
C19 C20 H20B 108.5 . . ?
H20A C20 H20B 107.5 . . ?
O4 C21 C22 111.7(7) . . ?
O4 C21 H21A 109.3 . . ?
C22 C21 H21A 109.3 . . ?
O4 C21 H21B 109.3 . . ?
C22 C21 H21B 109.3 . . ?
H21A C21 H21B 107.9 . . ?
O5 C22 C21 110.4(6) . . ?
O5 C22 H22A 109.6 . . ?
C21 C22 H22A 109.6 . . ?
O5 C22 H22B 109.6 . . ?
C21 C22 H22B 109.6 . . ?
H22A C22 H22B 108.1 . . ?
O5 C23 C24 109.8(6) . . ?
O5 C23 H23A 109.7 . . ?
C24 C23 H23A 109.7 . . ?
O5 C23 H23B 109.7 . . ?
C24 C23 H23B 109.7 . . ?
H23A C23 H23B 108.2 . . ?
O6 C24 C23 109.3(6) . . ?
O6 C24 H24A 109.8 . . ?
C23 C24 H24A 109.8 . . ?
O6 C24 H24B 109.8 . . ?
C23 C24 H24B 109.8 . . ?
H24A C24 H24B 108.3 . . ?
O6 C25 C26 109.9(5) . . ?
O6 C25 H25A 109.7 . . ?
C26 C25 H25A 109.7 . . ?
O6 C25 H25B 109.7 . . ?
C26 C25 H25B 109.7 . . ?
H25A C25 H25B 108.2 . . ?
O1 C26 C25 108.4(5) . . ?
O1 C26 H26A 110.0 . . ?
C25 C26 H26A 110.0 . . ?
O1 C26 H26B 110.0 . . ?
C25 C26 H26B 110.0 . . ?
H26A C26 H26B 108.4 . . ?

loop_
_geom_bond_atom_site_label_1
_geom_bond_atom_site_label_2
_geom_bond_distance
_geom_bond_site_symmetry_2
_geom_bond_publ_flag
N1 C4 1.346(6) . ?
N1 H2 0.8600 . ?
N1 H1 0.8600 . ?
F1 C2 1.324(6) . ?
C1 C2 1.364(8) . ?
C1 C6 1.399(8) . ?
C1 C7 1.424(7) . ?
F2 C3 1.345(6) . ?
N2 C7 1.145(7) . ?
C2 C3 1.370(7) . ?
C3 C4 1.404(6) . ?
F3 C5 1.361(6) . ?
C4 C5 1.382(7) . ?
C5 C6 1.352(7) . ?
C6 H6 0.9300 . ?
N3 C11 1.318(6) . ?
N3 H4 0.8600 . ?
N3 H3 0.8600 . ?
N4 C14 1.128(7) . ?
F5 C10 1.356(5) . ?
F6 C12 1.345(5) . ?
C8 C9 1.380(7) . ?
C8 C13 1.387(7) . ?
C8 C14 1.442(7) . ?
C9 C10 1.365(6) . ?
C9 H13A 0.9300 . ?
C10 C11 1.398(6) . ?
C11 C12 1.416(6) . ?
C12 C13 1.340(6) . ?
C13 H13 0.9300 . ?
C13A F4A 1.233(13) . ?
O1 C26 1.424(7) . ?
O1 C15 1.433(7) . ?
O2 C16 1.404(6) . ?
O2 C17 1.408(7) . ?
O3 C18 1.237(9) . ?
O3 C19 1.354(9) . ?
O4 C20 1.355(10) . ?
O4 C21 1.367(11) . ?
O5 C22 1.407(9) . ?
O5 C23 1.413(9) . ?
O6 C24 1.412(8) . ?
O6 C25 1.427(7) . ?
C15 C16 1.457(9) . ?
C15 H15A 0.9700 . ?
C15 H15B 0.9700 . ?
C16 H16A 0.9700 . ?
C16 H16B 0.9700 . ?
C17 C18 1.412(9) . ?
C17 H17A 0.9700 . ?
C17 H17B 0.9700 . ?
C18 H18A 0.9700 . ?
C18 H18B 0.9700 . ?
C19 C20 1.408(12) . ?
C19 H19A 0.9700 . ?
C19 H19B 0.9700 . ?
C20 H20A 0.9700 . ?
C20 H20B 0.9700 . ?
C21 C22 1.427(11) . ?
C21 H21A 0.9700 . ?
C21 H21B 0.9700 . ?
C22 H22A 0.9700 . ?
C22 H22B 0.9700 . ?
C23 C24 1.478(10) . ?
C23 H23A 0.9700 . ?
C23 H23B 0.9700 . ?
C24 H24A 0.9700 . ?
C24 H24B 0.9700 . ?
C25 C26 1.467(9) . ?
C25 H25A 0.9700 . ?
C25 H25B 0.9700 . ?
C26 H26A 0.9700 . ?
C26 H26B 0.9700 . ?

loop_
_geom_torsion_atom_site_label_1
_geom_torsion_atom_site_label_2
_geom_torsion_atom_site_label_3
_geom_torsion_atom_site_label_4
_geom_torsion
_geom_torsion_site_symmetry_1
_geom_torsion_site_symmetry_2
_geom_torsion_site_symmetry_3
_geom_torsion_site_symmetry_4
_geom_torsion_publ_flag
C6 C1 C2 F1 -179.8(4) . . . . ?
C7 C1 C2 F1 0.5(7) . . . . ?
C6 C1 C2 C3 0.9(7) . . . . ?
C7 C1 C2 C3 -178.9(5) . . . . ?
F1 C2 C3 F2 1.1(7) . . . . ?
C1 C2 C3 F2 -179.5(4) . . . . ?
F1 C2 C3 C4 -179.4(4) . . . . ?
C1 C2 C3 C4 0.0(7) . . . . ?
F2 C3 C4 N1 -0.7(6) . . . . ?
C2 C3 C4 N1 179.8(4) . . . . ?
F2 C3 C4 C5 178.5(4) . . . . ?
C2 C3 C4 C5 -0.9(6) . . . . ?
N1 C4 C5 C6 -179.7(5) . . . . ?
C3 C4 C5 C6 1.1(7) . . . . ?
N1 C4 C5 F3 0.1(7) . . . . ?
C3 C4 C5 F3 -179.1(4) . . . . ?
F3 C5 C6 C1 180.0(4) . . . . ?
C4 C5 C6 C1 -0.3(8) . . . . ?
C2 C1 C6 C5 -0.7(7) . . . . ?
C7 C1 C6 C5 179.0(5) . . . . ?
C13 C8 C9 C10 -1.4(7) . . . . ?
C14 C8 C9 C10 177.6(5) . . . . ?
C8 C9 C10 F5 -177.3(4) . . . . ?
C8 C9 C10 C11 1.2(7) . . . . ?
F5 C10 C11 N3 -3.1(7) . . . . ?
C9 C10 C11 N3 178.4(5) . . . . ?
F5 C10 C11 C12 178.4(4) . . . . ?
C9 C10 C11 C12 -0.1(7) . . . . ?
N3 C11 C12 C13 -179.2(5) . . . . ?
C10 C11 C12 C13 -0.8(7) . . . . ?
N3 C11 C12 F6 3.2(7) . . . . ?
C10 C11 C12 F6 -178.3(4) . . . . ?
F6 C12 C13 C8 177.9(4) . . . . ?
C11 C12 C13 C8 0.5(7) . . . . ?
C9 C8 C13 C12 0.6(7) . . . . ?
C14 C8 C13 C12 -178.3(5) . . . . ?
C26 O1 C15 C16 -178.5(5) . . . . ?
C17 O2 C16 C15 173.0(6) . . . . ?
O1 C15 C16 O2 -62.9(7) . . . . ?
C16 O2 C17 C18 -179.1(7) . . . . ?
C19 O3 C18 C17 -163.1(10) . . . . ?
O2 C17 C18 O3 35.3(15) . . . . ?
C18 O3 C19 C20 -166.6(12) . . . . ?
C21 O4 C20 C19 169.5(10) . . . . ?
O3 C19 C20 O4 -53.2(17) . . . . ?
C20 O4 C21 C22 -178.4(9) . . . . ?
C23 O5 C22 C21 178.3(8) . . . . ?
O4 C21 C22 O5 63.6(11) . . . . ?
C22 O5 C23 C24 175.4(7) . . . . ?
C25 O6 C24 C23 -178.9(6) . . . . ?
O5 C23 C24 O6 -66.2(9) . . . . ?
C24 O6 C25 C26 -175.6(6) . . . . ?
C15 O1 C26 C25 -174.7(5) . . . . ?
O6 C25 C26 O1 68.7(7) . . . . ?
